data_2218489
loop_
_publ_author_name
'Aghabozorg, Hossein'
'Heidari, Mohammad'
'Ghadermazi, Mohammad'
'Attar Gharamaleki, Jafar'

_publ_section_title
;
 Propane-1,2-diammonium bis(6-carboxypyridine-2-carboxylate) dihydrate
;
_journal_coeditor_code OM2231
_journal_issue 6
_journal_name_full 'Acta Crystallographica Section E'
_journal_page_first o1045
_journal_page_last o1046
_journal_paper_doi 10.1107/S1600536808013263
_journal_volume 64
_journal_year 2008
_chemical_formula_iupac 'C3 H12 N2 2+, 2C7 H4 N O4 -, 2(H2 O)'
_chemical_formula_moiety 'C3 H12 N2 2+, 2(C7 H4 N O4 -), 2(H2 O)'
_chemical_formula_sum 'C17 H24 N4 O10'
_chemical_formula_weight 444.40
_chemical_name_systematic
;
propane-1,2-diammonium bis(6-carboxypyridine-2-carboxylate) dihydrate
;
_space_group_IT_number 2
_space_group_name_Hall '-P 1'
_symmetry_cell_setting triclinic
_symmetry_space_group_name_Hall '-P 1'
_symmetry_space_group_name_H-M 'P -1'
_atom_sites_solution_hydrogens mixed
_atom_sites_solution_primary direct
_atom_sites_solution_secondary difmap
_audit_creation_method SHELXL-97
_cell_angle_alpha 98.5330(10)
_cell_angle_beta 99.8440(10)
_cell_angle_gamma 106.4100(10)
_cell_formula_units_Z 2
_cell_length_a 7.5587(3)
_cell_length_b 11.0388(5)
_cell_length_c 12.5821(6)
_cell_measurement_reflns_used 2295
_cell_measurement_temperature 100(2)
_cell_measurement_theta_max 27
_cell_measurement_theta_min 3
_cell_volume 970.52(7)
_computing_cell_refinement 'APEX2 (Bruker, 2007)'
_computing_data_collection 'APEX2 (Bruker, 2007)'
_computing_data_reduction 'APEX2 (Bruker, 2007)'
_computing_molecular_graphics 'SHELXTL (Sheldrick, 2008)'
_computing_publication_material 'SHELXL97 (Sheldrick, 2008)'
_computing_structure_refinement 'SHELXL97 (Sheldrick, 2008)'
_computing_structure_solution 'SHELXS97 (Sheldrick, 2008)'
_diffrn_ambient_temperature 100(2)
_diffrn_measured_fraction_theta_full 1.000
_diffrn_measured_fraction_theta_max 1.000
_diffrn_measurement_device_type 'Bruker SMART APEXII'
_diffrn_measurement_method '\f and \w'
_diffrn_radiation_monochromator graphite
_diffrn_radiation_source 'fine-focus sealed tube'
_diffrn_radiation_type MoK\a
_diffrn_radiation_wavelength 0.71073
_diffrn_reflns_av_R_equivalents 0.0328
_diffrn_reflns_av_sigmaI/netI 0.0436
_diffrn_reflns_limit_h_max 9
_diffrn_reflns_limit_h_min -9
_diffrn_reflns_limit_k_max 14
_diffrn_reflns_limit_k_min -14
_diffrn_reflns_limit_l_max 16
_diffrn_reflns_limit_l_min -16
_diffrn_reflns_number 10335
_diffrn_reflns_theta_full 27.00
_diffrn_reflns_theta_max 27.00
_diffrn_reflns_theta_min 1.68
_exptl_absorpt_coefficient_mu 0.127
_exptl_absorpt_correction_T_max 0.993
_exptl_absorpt_correction_T_min 0.984
_exptl_absorpt_correction_type multi-scan
_exptl_absorpt_process_details '(SADABS; Sheldrick, 1996)'
_exptl_crystal_colour 'light yellow'
_exptl_crystal_density_diffrn 1.521
_exptl_crystal_density_method 'not measured'
_exptl_crystal_description prism
_exptl_crystal_F_000 468
_exptl_crystal_size_max 0.11
_exptl_crystal_size_mid 0.10
_exptl_crystal_size_min 0.06
_refine_diff_density_max 0.360
_refine_diff_density_min -0.341
_refine_ls_extinction_method none
_refine_ls_goodness_of_fit_ref 1.042
_refine_ls_hydrogen_treatment constr
_refine_ls_matrix_type full
_refine_ls_number_parameters 280
_refine_ls_number_reflns 4242
_refine_ls_number_restraints 0
_refine_ls_restrained_S_all 1.042
_refine_ls_R_factor_all 0.0580
_refine_ls_R_factor_gt 0.0400
_refine_ls_shift/su_max 0.000
_refine_ls_shift/su_mean 0.000
_refine_ls_structure_factor_coef Fsqd
_refine_ls_weighting_details 'calc w=1/[\s^2^(Fo^2^)+(0.05P)^2^+0.22P] where P=(Fo^2^+2Fc^2^)/3'
_refine_ls_weighting_scheme calc
_refine_ls_wR_factor_gt 0.0959
_refine_ls_wR_factor_ref 0.1044
_reflns_number_gt 3220
_reflns_number_total 4242
_reflns_threshold_expression I>2\s(I)
_cod_data_source_file om2231.cif
_cod_data_source_block I
_cod_database_code 2218489
_cod_database_fobs_code 2218489

loop_
_symmetry_equiv_pos_as_xyz
'x, y, z'
'-x, -y, -z'

loop_
_atom_site_type_symbol
_atom_site_label
_atom_site_fract_x
_atom_site_fract_y
_atom_site_fract_z
_atom_site_U_iso_or_equiv
_atom_site_adp_type
_atom_site_calc_flag
_atom_site_refinement_flags
_atom_site_occupancy
O O1 0.30330(16) 0.96417(11) 0.10525(9) 0.0158(3) Uani d . 1
H H1 0.2728 1.0122 0.0610 0.019 Uiso d R 1
O O2 0.12513(17) 0.79720(11) -0.03137(9) 0.0171(3) Uani d . 1
O O3 0.62921(18) 0.89335(11) 0.43063(10) 0.0234(3) Uani d . 1
O O4 0.58090(17) 0.69734(11) 0.46855(9) 0.0176(3) Uani d . 1
N N1 0.38792(19) 0.80055(12) 0.23258(11) 0.0117(3) Uani d . 1
C C1 0.4249(2) 0.71578(15) 0.29333(13) 0.0120(3) Uani d . 1
C C2 0.3517(2) 0.58307(15) 0.25576(13) 0.0139(3) Uani d . 1
H H2C 0.3769 0.5267 0.3023 0.017 Uiso calc R 1
C C3 0.2419(2) 0.53364(16) 0.14993(14) 0.0150(3) Uani d . 1
H H3A 0.1918 0.4431 0.1220 0.018 Uiso calc R 1
C C4 0.2069(2) 0.61941(16) 0.08566(14) 0.0145(3) Uani d . 1
H H4A 0.1350 0.5888 0.0118 0.017 Uiso calc R 1
C C5 0.2784(2) 0.75089(15) 0.13067(13) 0.0117(3) Uani d . 1
C C6 0.2292(2) 0.84218(15) 0.06044(13) 0.0126(3) Uani d . 1
C C7 0.5543(2) 0.77185(15) 0.40738(14) 0.0139(3) Uani d . 1
O O5 -0.17333(17) 0.01198(11) 0.61266(10) 0.0175(3) Uani d . 1
H H5 -0.2412 -0.0312 0.5480 0.021 Uiso d R 1
O O6 -0.18863(17) 0.17699(11) 0.53087(9) 0.0180(3) Uani d . 1
O O7 0.41198(17) 0.28482(12) 1.04946(10) 0.0210(3) Uani d . 1
O O8 0.20387(17) 0.08880(11) 0.97111(9) 0.0171(3) Uani d . 1
N N2 0.08176(19) 0.17610(13) 0.79041(11) 0.0114(3) Uani d . 1
C C8 0.0191(2) 0.22487(15) 0.70500(13) 0.0121(3) Uani d . 1
C C9 0.0797(2) 0.35514(16) 0.70194(13) 0.0138(3) Uani d . 1
H H9A 0.0317 0.3853 0.6397 0.017 Uiso calc R 1
C C10 0.2115(2) 0.44020(16) 0.79162(14) 0.0154(4) Uani d . 1
H H10A 0.2559 0.5299 0.7923 0.019 Uiso calc R 1
C C11 0.2769(2) 0.39153(16) 0.87986(13) 0.0139(3) Uani d . 1
H H11A 0.3670 0.4478 0.9425 0.017 Uiso calc R 1
C C12 0.2104(2) 0.26003(15) 0.87667(13) 0.0111(3) Uani d . 1
C C13 -0.1263(2) 0.13271(15) 0.60740(13) 0.0130(3) Uani d . 1
C C14 0.2828(2) 0.20755(15) 0.97451(13) 0.0132(3) Uani d . 1
N N3 0.41675(19) 0.91821(13) 0.68441(11) 0.0129(3) Uani d . 1
H H3B 0.5070 0.9960 0.6940 0.019 Uiso calc R 1
H H3C 0.3499 0.8938 0.6132 0.019 Uiso calc R 1
H H3D 0.4730 0.8583 0.7004 0.019 Uiso calc R 1
C C15 0.2867(2) 0.92892(17) 0.75906(14) 0.0180(4) Uani d . 1
H H15A 0.2953 1.0207 0.7806 0.022 Uiso calc R 1
H H15B 0.3282 0.8996 0.8269 0.022 Uiso calc R 1
C C16 0.0823(2) 0.85019(15) 0.70690(14) 0.0145(3) Uani d . 1
H H16A 0.0451 0.8752 0.6352 0.017 Uiso calc R 1
C C17 0.0413(3) 0.70574(17) 0.68557(16) 0.0230(4) Uani d . 1
H H17A -0.0931 0.6631 0.6510 0.034 Uiso calc R 1
H H17B 0.0719 0.6791 0.7555 0.034 Uiso calc R 1
H H17C 0.1184 0.6812 0.6363 0.034 Uiso calc R 1
N N4 -0.03197(19) 0.88970(13) 0.78355(11) 0.0130(3) Uani d . 1
H H4B -0.1564 0.8435 0.7566 0.019 Uiso calc R 1
H H4C -0.0168 0.9754 0.7894 0.019 Uiso calc R 1
H H4D 0.0078 0.8743 0.8512 0.019 Uiso calc R 1
O O1W 0.41860(16) 0.26610(11) 0.25748(9) 0.0162(3) Uani d . 1
H H1B 0.4897 0.3358 0.3049 0.019 Uiso d R 1
H H1A 0.4198 0.2719 0.1894 0.019 Uiso d R 1
O O2W 0.33952(17) 0.54108(12) 0.57226(10) 0.0204(3) Uani d . 1
H H2B 0.3933 0.5814 0.5260 0.024 Uiso d R 1
H H2A 0.3485 0.4636 0.5598 0.024 Uiso d R 1

loop_
_atom_site_aniso_label
_atom_site_aniso_U_11
_atom_site_aniso_U_22
_atom_site_aniso_U_33
_atom_site_aniso_U_12
_atom_site_aniso_U_13
_atom_site_aniso_U_23
O1 0.0200(6) 0.0109(6) 0.0138(6) 0.0032(5) -0.0022(5) 0.0045(5)
O2 0.0199(6) 0.0167(6) 0.0112(6) 0.0044(5) -0.0032(5) 0.0026(5)
O3 0.0325(8) 0.0109(6) 0.0166(6) 0.0008(5) -0.0103(6) 0.0018(5)
O4 0.0226(7) 0.0144(6) 0.0135(6) 0.0041(5) -0.0012(5) 0.0055(5)
N1 0.0114(7) 0.0118(7) 0.0106(6) 0.0026(5) 0.0014(5) 0.0020(5)
C1 0.0105(8) 0.0130(8) 0.0126(8) 0.0033(6) 0.0029(6) 0.0030(6)
C2 0.0152(8) 0.0120(8) 0.0155(8) 0.0053(6) 0.0027(7) 0.0049(6)
C3 0.0156(8) 0.0108(8) 0.0170(8) 0.0032(6) 0.0030(7) 0.0005(6)
C4 0.0133(8) 0.0151(8) 0.0125(8) 0.0040(7) 0.0001(6) -0.0002(6)
C5 0.0092(7) 0.0131(8) 0.0125(8) 0.0029(6) 0.0024(6) 0.0028(6)
C6 0.0102(8) 0.0153(8) 0.0120(8) 0.0030(6) 0.0030(6) 0.0029(6)
C7 0.0156(8) 0.0120(8) 0.0139(8) 0.0047(6) 0.0024(7) 0.0025(6)
O5 0.0208(6) 0.0129(6) 0.0130(6) 0.0027(5) -0.0052(5) 0.0006(5)
O6 0.0221(7) 0.0159(6) 0.0121(6) 0.0045(5) -0.0040(5) 0.0030(5)
O7 0.0225(7) 0.0188(7) 0.0135(6) -0.0003(5) -0.0056(5) 0.0032(5)
O8 0.0211(6) 0.0132(6) 0.0144(6) 0.0040(5) -0.0017(5) 0.0042(5)
N2 0.0108(7) 0.0140(7) 0.0094(6) 0.0042(5) 0.0017(5) 0.0020(5)
C8 0.0110(8) 0.0145(8) 0.0106(8) 0.0045(6) 0.0023(6) 0.0015(6)
C9 0.0138(8) 0.0164(9) 0.0128(8) 0.0052(7) 0.0035(6) 0.0058(6)
C10 0.0156(8) 0.0123(8) 0.0184(9) 0.0035(7) 0.0041(7) 0.0046(6)
C11 0.0111(8) 0.0142(8) 0.0133(8) 0.0016(6) 0.0011(6) -0.0001(6)
C12 0.0096(7) 0.0125(8) 0.0110(8) 0.0031(6) 0.0033(6) 0.0014(6)
C13 0.0137(8) 0.0140(8) 0.0118(8) 0.0053(6) 0.0027(6) 0.0027(6)
C14 0.0144(8) 0.0132(8) 0.0128(8) 0.0054(7) 0.0035(7) 0.0024(6)
N3 0.0131(7) 0.0123(7) 0.0127(7) 0.0035(5) 0.0014(6) 0.0032(5)
C15 0.0154(9) 0.0192(9) 0.0162(8) 0.0026(7) 0.0038(7) -0.0004(7)
C16 0.0136(8) 0.0149(8) 0.0144(8) 0.0044(7) 0.0029(7) 0.0013(6)
C17 0.0234(10) 0.0160(9) 0.0278(10) 0.0036(7) 0.0090(8) 0.0007(7)
N4 0.0129(7) 0.0123(7) 0.0121(7) 0.0033(5) 0.0003(5) 0.0019(5)
O1W 0.0175(6) 0.0152(6) 0.0134(6) 0.0030(5) 0.0006(5) 0.0027(5)
O2W 0.0261(7) 0.0168(6) 0.0190(6) 0.0065(5) 0.0062(5) 0.0051(5)

loop_
_atom_type_symbol
_atom_type_description
_atom_type_scat_dispersion_real
_atom_type_scat_dispersion_imag
_atom_type_scat_source
C C 0.0033 0.0016 'International Tables Vol C Tables 4.2.6.8 and 6.1.1.4'
H H 0.0000 0.0000 'International Tables Vol C Tables 4.2.6.8 and 6.1.1.4'
N N 0.0061 0.0033 'International Tables Vol C Tables 4.2.6.8 and 6.1.1.4'
O O 0.0106 0.0060 'International Tables Vol C Tables 4.2.6.8 and 6.1.1.4'

loop_
_geom_angle_atom_site_label_1
_geom_angle_atom_site_label_2
_geom_angle_atom_site_label_3
_geom_angle
C6 O1 H1 111.7
C5 N1 C1 116.90(13)
N1 C1 C2 122.99(15)
N1 C1 C7 117.01(14)
C2 C1 C7 119.99(14)
C3 C2 C1 119.31(15)
C3 C2 H2C 120.3
C1 C2 H2C 120.3
C2 C3 C4 118.32(15)
C2 C3 H3A 120.8
C4 C3 H3A 120.8
C3 C4 C5 119.02(15)
C3 C4 H4A 120.5
C5 C4 H4A 120.5
N1 C5 C4 123.36(15)
N1 C5 C6 118.79(14)
C4 C5 C6 117.85(14)
O2 C6 O1 125.56(15)
O2 C6 C5 119.01(14)
O1 C6 C5 115.43(13)
O4 C7 O3 125.45(15)
O4 C7 C1 118.87(14)
O3 C7 C1 115.66(14)
C13 O5 H5 106.7
C8 N2 C12 117.06(14)
N2 C8 C9 123.62(15)
N2 C8 C13 118.08(14)
C9 C8 C13 118.30(14)
C10 C9 C8 118.53(15)
C10 C9 H9A 120.7
C8 C9 H9A 120.7
C11 C10 C9 118.47(15)
C11 C10 H10A 120.8
C9 C10 H10A 120.8
C10 C11 C12 119.66(15)
C10 C11 H11A 120.2
C12 C11 H11A 120.2
N2 C12 C11 122.65(15)
N2 C12 C14 118.13(14)
C11 C12 C14 119.22(14)
O6 C13 O5 125.65(15)
O6 C13 C8 118.45(14)
O5 C13 C8 115.90(14)
O7 C14 O8 126.73(15)
O7 C14 C12 117.09(14)
O8 C14 C12 116.18(14)
C15 N3 H3B 109.5
C15 N3 H3C 109.5
H3B N3 H3C 109.5
C15 N3 H3D 109.5
H3B N3 H3D 109.5
H3C N3 H3D 109.5
N3 C15 C16 112.99(14)
N3 C15 H15A 109.0
C16 C15 H15A 109.0
N3 C15 H15B 109.0
C16 C15 H15B 109.0
H15A C15 H15B 107.8
N4 C16 C17 110.23(14)
N4 C16 C15 106.01(13)
C17 C16 C15 115.19(15)
N4 C16 H16A 108.4
C17 C16 H16A 108.4
C15 C16 H16A 108.4
C16 C17 H17A 109.5
C16 C17 H17B 109.5
H17A C17 H17B 109.5
C16 C17 H17C 109.5
H17A C17 H17C 109.5
H17B C17 H17C 109.5
C16 N4 H4B 109.5
C16 N4 H4C 109.5
H4B N4 H4C 109.5
C16 N4 H4D 109.5
H4B N4 H4D 109.5
H4C N4 H4D 109.5
H1B O1W H1A 113.3
H2B O2W H2A 106.8

loop_
_geom_bond_atom_site_label_1
_geom_bond_atom_site_label_2
_geom_bond_distance
O1 C6 1.2982(19)
O1 H1 0.8700
O2 C6 1.2239(19)
O3 C7 1.266(2)
O4 C7 1.240(2)
N1 C5 1.343(2)
N1 C1 1.351(2)
C1 C2 1.387(2)
C1 C7 1.521(2)
C2 C3 1.382(2)
C2 H2C 0.9500
C3 C4 1.384(2)
C3 H3A 0.9500
C4 C5 1.388(2)
C4 H4A 0.9500
C5 C6 1.516(2)
O5 C13 1.2936(19)
O5 H5 0.8701
O6 C13 1.2260(19)
O7 C14 1.244(2)
O8 C14 1.2684(19)
N2 C8 1.346(2)
N2 C12 1.347(2)
C8 C9 1.389(2)
C8 C13 1.512(2)
C9 C10 1.386(2)
C9 H9A 0.9500
C10 C11 1.380(2)
C10 H10A 0.9500
C11 C12 1.387(2)
C11 H11A 0.9500
C12 C14 1.520(2)
N3 C15 1.487(2)
N3 H3B 0.9100
N3 H3C 0.9100
N3 H3D 0.9100
C15 C16 1.516(2)
C15 H15A 0.9900
C15 H15B 0.9900
C16 N4 1.496(2)
C16 C17 1.509(2)
C16 H16A 1.0000
C17 H17A 0.9800
C17 H17B 0.9800
C17 H17C 0.9800
N4 H4B 0.9100
N4 H4C 0.9100
N4 H4D 0.9100
O1W H1B 0.8700
O1W H1A 0.8699
O2W H2B 0.8700
O2W H2A 0.8700

loop_
_geom_hbond_atom_site_label_D
_geom_hbond_atom_site_label_H
_geom_hbond_atom_site_label_A
_geom_hbond_site_symmetry_A
_geom_hbond_distance_DH
_geom_hbond_distance_HA
_geom_hbond_distance_DA
_geom_hbond_angle_DHA
_geom_hbond_publ_flag
O1 H1 O8 1_564 0.87 1.61 2.479(2) 175 y
O1W H1A O7 1_554 0.87 1.78 2.649(2) 177 y
O1W H1B O2W 2_666 0.87 1.90 2.751(2) 166 y
O2W H2A O4 2_666 0.87 2.00 2.855(2) 169 y
O2W H2B O4 1_555 0.87 1.94 2.776(2) 160 y
N3 H3B N1 2_676 0.91 2.16 2.971(2) 149 y
N3 H3C O6 2_566 0.91 1.92 2.819(2) 172 y
N3 H3D O1W 2_666 0.91 1.88 2.790(2) 176 y
N4 H4B O1W 2_566 0.91 1.97 2.854(2) 163 y
N4 H4C N2 1_565 0.91 2.13 3.017(2) 166 y
N4 H4D O2 1_556 0.91 2.01 2.884(2) 160 y
O5 H5 O3 1_445 0.87 1.59 2.454(2) 178 y
C16 H16A O5 1_565 1.00 2.54 3.182(2) 122 y
C16 H16A O6 2_566 1.00 2.58 3.222(2) 122 y

loop_
_geom_torsion_atom_site_label_1
_geom_torsion_atom_site_label_2
_geom_torsion_atom_site_label_3
_geom_torsion_atom_site_label_4
_geom_torsion
C5 N1 C1 C2 -1.5(2)
C5 N1 C1 C7 178.02(14)
N1 C1 C2 C3 2.7(3)
C7 C1 C2 C3 -176.84(15)
C1 C2 C3 C4 -0.9(2)
C2 C3 C4 C5 -1.8(2)
C1 N1 C5 C4 -1.4(2)
C1 N1 C5 C6 178.54(14)
C3 C4 C5 N1 3.1(3)
C3 C4 C5 C6 -176.86(15)
N1 C5 C6 O2 -178.03(15)
C4 C5 C6 O2 1.9(2)
N1 C5 C6 O1 1.7(2)
C4 C5 C6 O1 -178.34(14)
N1 C1 C7 O4 175.02(15)
C2 C1 C7 O4 -5.4(2)
N1 C1 C7 O3 -6.2(2)
C2 C1 C7 O3 173.32(15)
C12 N2 C8 C9 -0.1(2)
C12 N2 C8 C13 -179.63(14)
N2 C8 C9 C10 -0.2(2)
C13 C8 C9 C10 179.40(15)
C8 C9 C10 C11 0.1(2)
C9 C10 C11 C12 0.2(2)
C8 N2 C12 C11 0.4(2)
C8 N2 C12 C14 179.70(14)
C10 C11 C12 N2 -0.5(2)
C10 C11 C12 C14 -179.77(15)
N2 C8 C13 O6 177.64(15)
C9 C8 C13 O6 -2.0(2)
N2 C8 C13 O5 -2.6(2)
C9 C8 C13 O5 177.79(14)
N2 C12 C14 O7 174.56(15)
C11 C12 C14 O7 -6.1(2)
N2 C12 C14 O8 -5.7(2)
C11 C12 C14 O8 173.67(15)
N3 C15 C16 N4 -170.15(13)
N3 C15 C16 C17 67.7(2)
